data_4345310
loop_
_publ_author_name
'Asthana, Sharad Kumar'
'Kumar, Ajit'
'Neeraj, ?'
'Shweta, ?'
'Hira, Sumit Kumar'
'Manna, Partha Pratim'
'Upadhyay, K. K.'

_publ_section_title
;
 Brightening Quinolineimines by Al(3+) and Subsequent Quenching by PPi/PA
 in Aqueous Medium: Synthesis, Crystal Structures, Binding Behavior,
 Theoretical and Cell Imaging Studies.
;
_journal_issue 6
_journal_name_full 'Inorganic chemistry'
_journal_page_first 3315
_journal_page_last 3323
_journal_paper_doi 10.1021/acs.inorgchem.6b02752
_journal_volume 56
_journal_year 2017
_chemical_formula_sum 'C20 H21 N5 O3 S'
_chemical_formula_weight 411.49
_space_group_IT_number 14
_symmetry_cell_setting monoclinic
_symmetry_Int_Tables_number 14
_symmetry_space_group_name_Hall '-P 2yn'
_symmetry_space_group_name_H-M 'P 1 21/n 1'
_atom_sites_solution_hydrogens geom
_atom_sites_solution_primary direct
_atom_sites_solution_secondary difmap
_audit_creation_method SHELXL-97
_cell_angle_alpha 90.00
_cell_angle_beta 116.980(13)
_cell_angle_gamma 90.00
_cell_formula_units_Z 4
_cell_length_a 15.2740(16)
_cell_length_b 9.4719(5)
_cell_length_c 15.8031(15)
_cell_measurement_reflns_used 2265
_cell_measurement_temperature 293(2)
_cell_measurement_theta_max 28.8768
_cell_measurement_theta_min 2.9870
_cell_volume 2037.5(4)
_computing_cell_refinement
;
CrysAlisPro, Agilent Technologies,
Version 1.171.34.49 (release 20-01-2011 CrysAlis171 .NET)
(compiled Jan 20 2011,15:58:25)
;
_computing_data_collection
;
CrysAlisPro, Agilent Technologies,
Version 1.171.34.49 (release 20-01-2011 CrysAlis171 .NET)
(compiled Jan 20 2011,15:58:25)
;
_computing_data_reduction
;
CrysAlisPro, Agilent Technologies,
Version 1.171.34.49 (release 20-01-2011 CrysAlis171 .NET)
(compiled Jan 20 2011,15:58:25)
;
_computing_structure_refinement 'SHELXL-97 (Sheldrick, 1997)'
_diffrn_ambient_temperature 293(2)
_diffrn_detector_area_resol_mean 16.0938
_diffrn_measured_fraction_theta_full 0.998
_diffrn_measured_fraction_theta_max 0.863
_diffrn_measurement_device_type 'Xcalibur, Eos'
_diffrn_measurement_method '\w scans'
_diffrn_radiation_monochromator graphite
_diffrn_radiation_type MoK\a
_diffrn_radiation_wavelength 0.71073
_diffrn_reflns_av_R_equivalents 0.0246
_diffrn_reflns_av_sigmaI/netI 0.0428
_diffrn_reflns_limit_h_max 20
_diffrn_reflns_limit_h_min -18
_diffrn_reflns_limit_k_max 11
_diffrn_reflns_limit_k_min -12
_diffrn_reflns_limit_l_max 11
_diffrn_reflns_limit_l_min -21
_diffrn_reflns_number 10133
_diffrn_reflns_theta_full 25.00
_diffrn_reflns_theta_max 28.94
_diffrn_reflns_theta_min 2.99
_diffrn_source 'fine-focus sealed tube'
_exptl_absorpt_coefficient_mu 0.191
_exptl_absorpt_correction_T_max 1.00000
_exptl_absorpt_correction_T_min 0.91074
_exptl_absorpt_correction_type multi-scan
_exptl_absorpt_process_details
;
CrysAlisPro, Agilent Technologies,
Version 1.171.34.49 (release 20-01-2011 CrysAlis171 .NET)
(compiled Jan 20 2011,15:58:25)
Empirical absorption correction using spherical harmonics,
 implemented in SCALE3 ABSPACK scaling algorithm.
;
_exptl_crystal_colour yellow
_exptl_crystal_density_diffrn 1.341
_exptl_crystal_density_method 'not measured'
_exptl_crystal_description rectangular
_exptl_crystal_F_000 864.0
_exptl_crystal_size_max 0.424
_exptl_crystal_size_mid 0.323
_exptl_crystal_size_min 0.242
_refine_diff_density_max 0.422
_refine_diff_density_min -0.285
_refine_diff_density_rms 0.048
_refine_ls_extinction_method none
_refine_ls_goodness_of_fit_ref 1.021
_refine_ls_hydrogen_treatment mixed
_refine_ls_matrix_type full
_refine_ls_number_parameters 265
_refine_ls_number_reflns 4645
_refine_ls_number_restraints 0
_refine_ls_restrained_S_all 1.021
_refine_ls_R_factor_all 0.0890
_refine_ls_R_factor_gt 0.0513
_refine_ls_shift/su_max 0.000
_refine_ls_shift/su_mean 0.000
_refine_ls_structure_factor_coef Fsqd
_refine_ls_weighting_details 'calc w=1/[\s^2^(Fo^2^)+(0.0514P)^2^+0.7083P] where P=(Fo^2^+2Fc^2^)/3'
_refine_ls_weighting_scheme calc
_refine_ls_wR_factor_gt 0.1161
_refine_ls_wR_factor_ref 0.1382
_reflns_number_gt 2967
_reflns_number_total 5381
_reflns_threshold_expression >2sigma(I)
_cod_data_source_file ic6b02752_si_004.cif
_cod_data_source_block cms
_cod_depositor_comments 'Adding full bibliography for 4345308--4345310.cif.'
_cod_original_cell_volume 2037.5(3)
_cod_original_sg_symbol_H-M 'P 21/n'
_cod_database_code 4345310

loop_
_symmetry_equiv_pos_as_xyz
'x, y, z'
'-x+1/2, y+1/2, -z+1/2'
'-x, -y, -z'
'x-1/2, -y-1/2, z-1/2'

loop_
_atom_site_label
_atom_site_type_symbol
_atom_site_fract_x
_atom_site_fract_y
_atom_site_fract_z
_atom_site_U_iso_or_equiv
_atom_site_adp_type
_atom_site_occupancy
_atom_site_symmetry_multiplicity
_atom_site_calc_flag
_atom_site_refinement_flags
S1 S 0.40051(5) 0.70559(7) 0.17810(5) 0.0597(2) Uani 1 1 d .
N1 N 0.41390(12) 0.93627(17) 0.27580(12) 0.0362(4) Uani 1 1 d .
H1 H 0.3760 0.8908 0.2932 0.043 Uiso 1 1 calc R
O1 O 0.43542(13) 1.31078(18) 0.49076(12) 0.0605(5) Uani 1 1 d .
N3 N 0.62146(12) 0.87652(19) 0.03816(12) 0.0383(4) Uani 1 1 d .
H3 H 0.5871 0.8064 0.0052 0.046 Uiso 1 1 calc R
N2 N 0.59999(13) 0.94032(19) 0.10523(12) 0.0391(4) Uani 1 1 d .
N4 N 0.78447(15) 0.7023(2) -0.16013(15) 0.0522(5) Uani 1 1 d .
O2 O 0.74665(14) 1.0277(2) 0.06732(14) 0.0726(6) Uani 1 1 d .
C6 C 0.44469(15) 1.0681(2) 0.31426(14) 0.0347(5) Uani 1 1 d .
C10 C 0.43833(15) 0.8719(2) 0.21264(14) 0.0354(5) Uani 1 1 d .
C9 C 0.49845(15) 0.9528(2) 0.18182(14) 0.0345(5) Uani 1 1 d .
C13 C 0.72066(15) 0.8453(2) -0.04396(15) 0.0367(5) Uani 1 1 d .
C12 C 0.69745(16) 0.9266(2) 0.02535(16) 0.0412(5) Uani 1 1 d .
O13 O 0.48564(14) 0.6617(2) 0.94291(14) 0.0700(5) Uani 1 1 d .
N5 N 0.34940(16) 0.5336(2) 0.85630(15) 0.0564(5) Uani 1 1 d .
C7 C 0.41966(16) 1.1194(2) 0.38371(15) 0.0413(5) Uani 1 1 d .
H7 H 0.3821 1.0652 0.4041 0.050 Uiso 1 1 calc R
C5 C 0.50288(15) 1.1473(2) 0.28415(15) 0.0377(5) Uani 1 1 d .
C8 C 0.52750(15) 1.0858(2) 0.21631(14) 0.0391(5) Uani 1 1 d .
H8 H 0.5648 1.1377 0.1944 0.047 Uiso 1 1 calc R
C2 C 0.45190(17) 1.2512(3) 0.42088(16) 0.0457(6) Uani 1 1 d .
C11 C 0.52644(16) 0.8903(2) 0.11259(14) 0.0376(5) Uani 1 1 d .
H11 H 0.4909 0.8152 0.0746 0.045 Uiso 1 1 calc R
C17 C 0.69769(17) 0.7053(2) -0.06637(18) 0.0493(6) Uani 1 1 d .
H17 H 0.6603 0.6564 -0.0432 0.059 Uiso 1 1 calc R
C3 C 0.50674(18) 1.3350(3) 0.38910(18) 0.0546(6) Uani 1 1 d .
H3A H 0.5257 1.4256 0.4132 0.066 Uiso 1 1 calc R
C1 C 0.3816(2) 1.2306(3) 0.52826(19) 0.0646(8) Uani 1 1 d .
H1A H 0.3159 1.2154 0.4793 0.097 Uiso 1 1 calc R
H1B H 0.3794 1.2813 0.5799 0.097 Uiso 1 1 calc R
H1C H 0.4133 1.1412 0.5508 0.097 Uiso 1 1 calc R
C4 C 0.53226(18) 1.2836(2) 0.32293(18) 0.0516(6) Uani 1 1 d .
H4 H 0.5696 1.3391 0.3029 0.062 Uiso 1 1 calc R
C16 C 0.73125(19) 0.6389(3) -0.1240(2) 0.0586(7) Uani 1 1 d .
H16 H 0.7156 0.5442 -0.1384 0.070 Uiso 1 1 calc R
C15 C 0.80308(18) 0.8384(3) -0.14084(17) 0.0492(6) Uani 1 1 d .
H15 H 0.8380 0.8860 -0.1673 0.059 Uiso 1 1 calc R
C18 C 0.4440(2) 0.5615(3) 0.89083(19) 0.0627(7) Uani 1 1 d .
H18 H 0.4819 0.5009 0.8746 0.075 Uiso 1 1 calc R
C14 C 0.77328(16) 0.9131(2) -0.08349(16) 0.0447(5) Uani 1 1 d .
H14 H 0.7885 1.0084 -0.0716 0.054 Uiso 1 1 calc R
C19 C 0.3088(2) 0.4105(3) 0.7966(2) 0.0851(10) Uani 1 1 d .
H19A H 0.3594 0.3644 0.7867 0.128 Uiso 1 1 calc R
H19B H 0.2569 0.4392 0.7365 0.128 Uiso 1 1 calc R
H19C H 0.2833 0.3464 0.8270 0.128 Uiso 1 1 calc R
C20 C 0.2859(3) 0.6170(4) 0.8800(3) 0.0935(11) Uani 1 1 d .
H20A H 0.2719 0.5673 0.9255 0.140 Uiso 1 1 calc R
H20B H 0.2257 0.6347 0.8238 0.140 Uiso 1 1 calc R
H20C H 0.3173 0.7051 0.9068 0.140 Uiso 1 1 calc R

loop_
_atom_site_aniso_label
_atom_site_aniso_U_11
_atom_site_aniso_U_22
_atom_site_aniso_U_33
_atom_site_aniso_U_23
_atom_site_aniso_U_13
_atom_site_aniso_U_12
S1 0.0844(5) 0.0443(4) 0.0808(5) -0.0202(3) 0.0640(4) -0.0196(3)
N1 0.0430(10) 0.0368(9) 0.0423(9) -0.0019(8) 0.0312(9) -0.0032(8)
O1 0.0741(12) 0.0628(11) 0.0598(11) -0.0203(9) 0.0437(10) -0.0010(9)
N3 0.0434(10) 0.0427(10) 0.0404(9) -0.0081(8) 0.0292(9) -0.0053(8)
N2 0.0454(10) 0.0460(10) 0.0381(9) -0.0042(8) 0.0296(9) -0.0015(9)
N4 0.0623(13) 0.0484(12) 0.0685(13) -0.0079(10) 0.0494(12) 0.0002(10)
O2 0.0892(14) 0.0740(13) 0.0904(14) -0.0421(11) 0.0721(12) -0.0409(11)
C6 0.0367(11) 0.0367(11) 0.0352(11) 0.0003(9) 0.0201(9) 0.0009(9)
C10 0.0392(11) 0.0383(11) 0.0373(11) -0.0006(9) 0.0250(10) 0.0010(9)
C9 0.0381(11) 0.0389(11) 0.0342(10) 0.0009(9) 0.0232(9) 0.0000(9)
C13 0.0357(11) 0.0408(11) 0.0416(11) -0.0020(10) 0.0246(10) 0.0012(9)
C12 0.0461(12) 0.0442(12) 0.0456(12) -0.0043(11) 0.0316(11) -0.0045(11)
O13 0.0822(13) 0.0597(11) 0.0806(13) -0.0223(11) 0.0479(11) -0.0280(11)
N5 0.0535(13) 0.0542(13) 0.0554(13) 0.0008(11) 0.0193(11) -0.0011(11)
C7 0.0444(12) 0.0468(13) 0.0425(12) -0.0024(11) 0.0285(11) 0.0015(10)
C5 0.0416(12) 0.0379(11) 0.0397(11) -0.0024(10) 0.0238(10) -0.0023(10)
C8 0.0446(12) 0.0416(12) 0.0416(12) 0.0010(10) 0.0287(10) -0.0048(10)
C2 0.0503(14) 0.0481(13) 0.0429(12) -0.0095(11) 0.0248(11) 0.0047(11)
C11 0.0453(12) 0.0388(11) 0.0373(11) -0.0023(10) 0.0261(10) -0.0024(10)
C17 0.0540(14) 0.0436(13) 0.0715(16) -0.0040(12) 0.0471(13) -0.0047(11)
C3 0.0625(16) 0.0453(13) 0.0633(16) -0.0175(13) 0.0349(13) -0.0098(12)
C1 0.088(2) 0.0673(17) 0.0575(16) -0.0011(14) 0.0494(16) 0.0178(16)
C4 0.0609(15) 0.0449(13) 0.0619(15) -0.0109(12) 0.0392(13) -0.0145(12)
C16 0.0693(17) 0.0411(13) 0.091(2) -0.0152(13) 0.0588(16) -0.0064(12)
C15 0.0600(15) 0.0496(14) 0.0571(14) -0.0002(12) 0.0431(13) -0.0017(12)
C18 0.079(2) 0.0601(17) 0.0634(17) -0.0005(15) 0.0448(16) 0.0049(15)
C14 0.0549(14) 0.0419(12) 0.0527(13) -0.0042(11) 0.0379(12) -0.0048(11)
C19 0.093(2) 0.0662(19) 0.0678(19) -0.0020(17) 0.0114(18) 0.0014(18)
C20 0.094(2) 0.092(2) 0.106(3) 0.005(2) 0.055(2) 0.026(2)

loop_
_atom_type_symbol
_atom_type_description
_atom_type_scat_dispersion_real
_atom_type_scat_dispersion_imag
_atom_type_scat_source
C C 0.0033 0.0016 'International Tables Vol C Tables 4.2.6.8 and 6.1.1.4'
H H 0.0000 0.0000 'International Tables Vol C Tables 4.2.6.8 and 6.1.1.4'
O O 0.0106 0.0060 'International Tables Vol C Tables 4.2.6.8 and 6.1.1.4'
S S 0.1246 0.1234 'International Tables Vol C Tables 4.2.6.8 and 6.1.1.4'
N N 0.0061 0.0033 'International Tables Vol C Tables 4.2.6.8 and 6.1.1.4'

loop_
_geom_angle_atom_site_label_1
_geom_angle_atom_site_label_2
_geom_angle_atom_site_label_3
_geom_angle
C10 N1 C6 125.43(16)
C10 N1 H1 117.3
C6 N1 H1 117.3
C2 O1 C1 117.94(19)
C12 N3 N2 118.69(17)
C12 N3 H3 120.7
N2 N3 H3 120.7
C11 N2 N3 115.70(18)
C15 N4 C16 116.70(19)
N1 C6 C5 118.59(17)
N1 C6 C7 120.01(18)
C5 C6 C7 121.38(19)
N1 C10 C9 116.05(18)
N1 C10 S1 119.40(14)
C9 C10 S1 124.53(15)
C8 C9 C10 119.88(17)
C8 C9 C11 121.22(18)
C10 C9 C11 118.90(18)
C17 C13 C14 117.69(19)
C17 C13 C12 124.23(18)
C14 C13 C12 117.97(19)
O2 C12 N3 123.82(19)
O2 C12 C13 120.61(18)
N3 C12 C13 115.55(19)
C18 N5 C20 121.9(3)
C18 N5 C19 119.7(2)
C20 N5 C19 118.4(3)
C2 C7 C6 118.5(2)
C2 C7 H7 120.7
C6 C7 H7 120.7
C6 C5 C4 117.89(18)
C6 C5 C8 117.73(19)
C4 C5 C8 124.37(19)
C9 C8 C5 122.25(18)
C9 C8 H8 118.9
C5 C8 H8 118.9
O1 C2 C7 124.2(2)
O1 C2 C3 114.6(2)
C7 C2 C3 121.2(2)
N2 C11 C9 119.06(19)
N2 C11 H11 120.5
C9 C11 H11 120.5
C13 C17 C16 118.7(2)
C13 C17 H17 120.6
C16 C17 H17 120.6
C4 C3 C2 119.9(2)
C4 C3 H3A 120.0
C2 C3 H3A 120.0
O1 C1 H1A 109.5
O1 C1 H1B 109.5
H1A C1 H1B 109.5
O1 C1 H1C 109.5
H1A C1 H1C 109.5
H1B C1 H1C 109.5
C3 C4 C5 121.0(2)
C3 C4 H4 119.5
C5 C4 H4 119.5
N4 C16 C17 124.0(2)
N4 C16 H16 118.0
C17 C16 H16 118.0
N4 C15 C14 123.3(2)
N4 C15 H15 118.3
C14 C15 H15 118.3
O13 C18 N5 124.7(3)
O13 C18 H18 117.7
N5 C18 H18 117.7
C15 C14 C13 119.5(2)
C15 C14 H14 120.3
C13 C14 H14 120.3
N5 C19 H19A 109.5
N5 C19 H19B 109.5
H19A C19 H19B 109.5
N5 C19 H19C 109.5
H19A C19 H19C 109.5
H19B C19 H19C 109.5
N5 C20 H20A 109.5
N5 C20 H20B 109.5
H20A C20 H20B 109.5
N5 C20 H20C 109.5
H20A C20 H20C 109.5
H20B C20 H20C 109.5

loop_
_geom_bond_atom_site_label_1
_geom_bond_atom_site_label_2
_geom_bond_distance
S1 C10 1.681(2)
N1 C10 1.359(2)
N1 C6 1.375(3)
N1 H1 0.8600
O1 C2 1.361(2)
O1 C1 1.431(3)
N3 C12 1.351(2)
N3 N2 1.383(2)
N3 H3 0.8600
N2 C11 1.272(2)
N4 C15 1.326(3)
N4 C16 1.329(3)
O2 C12 1.213(3)
C6 C5 1.401(3)
C6 C7 1.403(3)
C10 C9 1.440(3)
C9 C8 1.364(3)
C9 C11 1.468(3)
C13 C17 1.376(3)
C13 C14 1.380(3)
C13 C12 1.506(3)
O13 C18 1.228(3)
N5 C18 1.319(3)
N5 C20 1.428(3)
N5 C19 1.450(3)
C7 C2 1.373(3)
C7 H7 0.9300
C5 C4 1.413(3)
C5 C8 1.413(3)
C8 H8 0.9300
C2 C3 1.402(3)
C11 H11 0.9300
C17 C16 1.383(3)
C17 H17 0.9300
C3 C4 1.361(3)
C3 H3A 0.9300
C1 H1A 0.9600
C1 H1B 0.9600
C1 H1C 0.9600
C4 H4 0.9300
C16 H16 0.9300
C15 C14 1.380(3)
C15 H15 0.9300
C18 H18 0.9300
C14 H14 0.9300
C19 H19A 0.9600
C19 H19B 0.9600
C19 H19C 0.9600
C20 H20A 0.9600
C20 H20B 0.9600
C20 H20C 0.9600
